data_2229960
loop_
_publ_author_name
'Dutkiewicz, Grzegorz'
'Siddaraju, B. P.'
'Yathirajan, H. S.'
'Narayana, B.'
'Kubicki, Maciej'

_publ_section_title
;
 (2<i>E</i>)-3-(3-Bromo-4-methoxyphenyl)-1-(4-fluorophenyl)prop-2-en-1-one
;
_journal_coeditor_code DN2670
_journal_issue 5
_journal_name_full 'Acta Crystallographica Section E'
_journal_page_first o1090
_journal_paper_doi 10.1107/S1600536811012505
_journal_volume 67
_journal_year 2011
_chemical_formula_iupac 'C16 H12 Br F O2'
_chemical_formula_moiety 'C16 H12 Br F O2'
_chemical_formula_sum 'C16 H12 Br F O2'
_chemical_formula_weight 335.17
_chemical_name_systematic
;
(2<i>E</i>)-3-(3-Bromo-4-methoxyphenyl)-1-(4-fluorophenyl)prop-2-en-1-one
;
_space_group_IT_number 14
_symmetry_cell_setting monoclinic
_symmetry_space_group_name_Hall '-P 2ybc'
_symmetry_space_group_name_H-M 'P 1 21/c 1'
_atom_sites_solution_hydrogens geom
_atom_sites_solution_primary direct
_atom_sites_solution_secondary difmap
_audit_creation_method SHELXL-97
_cell_angle_alpha 90.00
_cell_angle_beta 96.76(2)
_cell_angle_gamma 90.00
_cell_formula_units_Z 4
_cell_length_a 11.056(2)
_cell_length_b 4.1110(15)
_cell_length_c 30.825(5)
_cell_measurement_reflns_used 2417
_cell_measurement_temperature 295(2)
_cell_measurement_theta_max 28.0147
_cell_measurement_theta_min 3.0510
_cell_volume 1391.3(6)
_computing_cell_refinement 'CrysAlis PRO (Agilent, 2010)'
_computing_data_collection 'CrysAlis PRO (Agilent, 2010)'
_computing_data_reduction 'CrysAlis PRO (Agilent, 2010)'
_computing_molecular_graphics 'SHELXTL (Sheldrick, 2008)'
_computing_publication_material 'SHELXL97 (Sheldrick, 2008)'
_computing_structure_refinement 'SHELXL97 (Sheldrick, 2008)'
_computing_structure_solution 'SIR92 (Altomare <i>et al.</i>, 1993)'
_diffrn_ambient_temperature 295(2)
_diffrn_detector_area_resol_mean 16.1544
_diffrn_measured_fraction_theta_full 0.998
_diffrn_measured_fraction_theta_max 0.855
_diffrn_measurement_device_type 'Agilent Xcalibur Eos'
_diffrn_measurement_method \w
_diffrn_radiation_monochromator graphite
_diffrn_radiation_source 'Enhance (Mo) X-ray Source'
_diffrn_radiation_type MoK\a
_diffrn_radiation_wavelength 0.71073
_diffrn_reflns_av_R_equivalents 0.0311
_diffrn_reflns_av_sigmaI/netI 0.0510
_diffrn_reflns_limit_h_max 14
_diffrn_reflns_limit_h_min -13
_diffrn_reflns_limit_k_max 5
_diffrn_reflns_limit_k_min -5
_diffrn_reflns_limit_l_max 39
_diffrn_reflns_limit_l_min -38
_diffrn_reflns_number 6983
_diffrn_reflns_theta_full 25.00
_diffrn_reflns_theta_max 28.01
_diffrn_reflns_theta_min 3.06
_exptl_absorpt_coefficient_mu 2.964
_exptl_absorpt_correction_T_max 1.00000
_exptl_absorpt_correction_T_min 0.50712
_exptl_absorpt_correction_type multi-scan
_exptl_absorpt_process_details '(CrysAlis PRO; Agilent, 2010)'
_exptl_crystal_colour colourless
_exptl_crystal_density_diffrn 1.600
_exptl_crystal_density_method 'not measured'
_exptl_crystal_description prism
_exptl_crystal_F_000 672
_exptl_crystal_size_max 0.5
_exptl_crystal_size_mid 0.4
_exptl_crystal_size_min 0.15
_refine_diff_density_max 0.318
_refine_diff_density_min -0.524
_refine_ls_extinction_method none
_refine_ls_goodness_of_fit_ref 1.022
_refine_ls_hydrogen_treatment constr
_refine_ls_matrix_type full
_refine_ls_number_parameters 182
_refine_ls_number_reflns 2887
_refine_ls_number_restraints 0
_refine_ls_restrained_S_all 1.022
_refine_ls_R_factor_all 0.0779
_refine_ls_R_factor_gt 0.0441
_refine_ls_shift/su_max 0.001
_refine_ls_shift/su_mean 0.000
_refine_ls_structure_factor_coef Fsqd
_refine_ls_weighting_details 'calc w=1/[\s^2^(Fo^2^)+(0.0450P)^2^] where P=(Fo^2^+2Fc^2^)/3'
_refine_ls_weighting_scheme calc
_refine_ls_wR_factor_gt 0.0855
_refine_ls_wR_factor_ref 0.0924
_reflns_number_gt 1918
_reflns_number_total 2887
_reflns_threshold_expression I>2\s(I)
_cod_data_source_file dn2670.cif
_cod_data_source_block I
_cod_original_sg_symbol_H-M 'P 21/c'
_cod_database_code 2229960
_cod_database_fobs_code 2229960

loop_
_symmetry_equiv_pos_as_xyz
'x, y, z'
'-x, y+1/2, -z+1/2'
'-x, -y, -z'
'x, -y-1/2, z-1/2'

loop_
_atom_site_type_symbol
_atom_site_label
_atom_site_fract_x
_atom_site_fract_y
_atom_site_fract_z
_atom_site_U_iso_or_equiv
_atom_site_adp_type
_atom_site_calc_flag
_atom_site_refinement_flags
_atom_site_occupancy
_atom_site_disorder_assembly
_atom_site_disorder_group
C C1 0.1287(3) 0.1073(8) 0.61784(11) 0.0453(9) Uani d . 1 . .
O O1 0.0290(2) 0.2293(7) 0.60968(8) 0.0649(7) Uani d . 1 . .
C C2 0.1926(3) 0.1062(8) 0.66297(11) 0.0427(8) Uani d . 1 . .
H H2 0.2639 -0.0139 0.6689 0.051 Uiso calc R 1 . .
C C3 0.1509(3) 0.2716(8) 0.69512(11) 0.0397(8) Uani d . 1 . .
H H3 0.0814 0.3956 0.6873 0.048 Uiso calc R 1 . .
C C4 0.1999(3) 0.2836(7) 0.74082(10) 0.0328(7) Uani d . 1 . .
C C5 0.3100(3) 0.1388(7) 0.75684(10) 0.0340(7) Uani d . 1 . .
H H5 0.3557 0.0294 0.7379 0.041 Uiso calc R 1 . .
C C6 0.3511(3) 0.1577(7) 0.80038(11) 0.0342(7) Uani d . 1 . .
Br Br6 0.50370(3) -0.02669(8) 0.820926(12) 0.05081(15) Uani d . 1 . .
C C7 0.2842(3) 0.3147(7) 0.83016(10) 0.0370(8) Uani d . 1 . .
O O7 0.3326(2) 0.3123(6) 0.87212(7) 0.0539(7) Uani d . 1 . .
C C71 0.2665(4) 0.4821(10) 0.90272(13) 0.0834(15) Uani d . 1 . .
H H71A 0.1882 0.3821 0.9033 0.125 Uiso calc R 1 . .
H H71B 0.2558 0.7053 0.8939 0.125 Uiso calc R 1 . .
H H71C 0.3114 0.4722 0.9313 0.125 Uiso calc R 1 . .
C C8 0.1740(3) 0.4534(7) 0.81422(12) 0.0434(8) Uani d . 1 . .
H H8 0.1263 0.5534 0.8333 0.052 Uiso calc R 1 . .
C C9 0.1346(3) 0.4439(7) 0.77032(12) 0.0414(8) Uani d . 1 . .
H H9 0.0622 0.5477 0.7600 0.050 Uiso calc R 1 . .
C C11 0.1903(3) -0.0519(8) 0.58326(10) 0.0414(8) Uani d . 1 . .
C C12 0.3150(3) -0.1039(9) 0.58687(12) 0.0549(10) Uani d . 1 . .
H H12 0.3634 -0.0397 0.6121 0.066 Uiso calc R 1 . .
C C13 0.3682(4) -0.2492(10) 0.55362(13) 0.0653(11) Uani d . 1 . .
H H13 0.4519 -0.2840 0.5562 0.078 Uiso calc R 1 . .
C C14 0.2958(4) -0.3405(10) 0.51699(13) 0.0647(11) Uani d . 1 . .
F F14 0.3475(3) -0.4875(6) 0.48435(9) 0.1010(9) Uani d . 1 . .
C C15 0.1731(4) -0.2938(10) 0.51172(13) 0.0664(11) Uani d . 1 . .
H H15 0.1257 -0.3590 0.4863 0.080 Uiso calc R 1 . .
C C16 0.1211(3) -0.1476(10) 0.54502(12) 0.0579(10) Uani d . 1 . .
H H16 0.0375 -0.1121 0.5418 0.069 Uiso calc R 1 . .

loop_
_atom_site_aniso_label
_atom_site_aniso_U_11
_atom_site_aniso_U_22
_atom_site_aniso_U_33
_atom_site_aniso_U_12
_atom_site_aniso_U_13
_atom_site_aniso_U_23
C1 0.044(2) 0.050(2) 0.040(2) -0.0048(18) -0.0020(16) 0.0113(17)
O1 0.0470(15) 0.096(2) 0.0495(17) 0.0107(15) -0.0012(12) 0.0108(15)
C2 0.040(2) 0.0474(19) 0.040(2) -0.0022(16) 0.0025(16) 0.0054(17)
C3 0.0342(18) 0.0413(19) 0.043(2) -0.0046(15) 0.0030(15) 0.0054(17)
C4 0.0280(16) 0.0331(17) 0.0376(19) -0.0056(14) 0.0059(14) 0.0018(15)
C5 0.0352(18) 0.0330(16) 0.0360(19) -0.0028(15) 0.0135(14) -0.0030(15)
C6 0.0311(17) 0.0309(16) 0.041(2) -0.0039(14) 0.0074(14) -0.0027(15)
Br6 0.0406(2) 0.0546(2) 0.0557(2) 0.01012(18) -0.00083(15) -0.00365(19)
C7 0.0423(19) 0.0339(17) 0.036(2) 0.0000(16) 0.0111(15) 0.0006(15)
O7 0.0669(17) 0.0631(16) 0.0318(15) 0.0137(13) 0.0064(12) -0.0071(12)
C71 0.125(4) 0.090(3) 0.037(2) 0.046(3) 0.014(2) -0.013(2)
C8 0.0422(19) 0.041(2) 0.050(2) 0.0063(17) 0.0174(16) -0.0053(17)
C9 0.0318(17) 0.0398(18) 0.052(2) 0.0035(15) 0.0049(15) 0.0017(17)
C11 0.048(2) 0.0445(19) 0.0297(18) -0.0072(17) -0.0026(15) 0.0058(16)
C12 0.060(2) 0.069(2) 0.034(2) -0.004(2) -0.0011(17) -0.0014(19)
C13 0.062(3) 0.084(3) 0.049(3) 0.009(2) 0.006(2) -0.003(2)
C14 0.097(4) 0.059(2) 0.037(2) 0.002(3) 0.009(2) -0.003(2)
F14 0.141(2) 0.112(2) 0.0519(16) 0.0258(17) 0.0209(15) -0.0175(15)
C15 0.086(3) 0.074(3) 0.036(2) -0.015(3) -0.007(2) -0.004(2)
C16 0.053(2) 0.075(3) 0.043(2) -0.011(2) -0.0043(18) 0.006(2)

loop_
_atom_type_symbol
_atom_type_description
_atom_type_scat_dispersion_real
_atom_type_scat_dispersion_imag
_atom_type_scat_source
C C 0.0033 0.0016 'International Tables Vol C Tables 4.2.6.8 and 6.1.1.4'
H H 0.0000 0.0000 'International Tables Vol C Tables 4.2.6.8 and 6.1.1.4'
O O 0.0106 0.0060 'International Tables Vol C Tables 4.2.6.8 and 6.1.1.4'
F F 0.0171 0.0103 'International Tables Vol C Tables 4.2.6.8 and 6.1.1.4'
Br Br -0.2901 2.4595 'International Tables Vol C Tables 4.2.6.8 and 6.1.1.4'

loop_
_geom_angle_atom_site_label_1
_geom_angle_atom_site_label_2
_geom_angle_atom_site_label_3
_geom_angle_site_symmetry_1
_geom_angle_site_symmetry_3
_geom_angle
_geom_angle_publ_flag
O1 C1 C11 . . 121.2(3) ?
O1 C1 C2 . . 121.1(3) ?
C11 C1 C2 . . 117.7(3) ?
C3 C2 C1 . . 122.0(3) ?
C3 C2 H2 . . 119.0 ?
C1 C2 H2 . . 119.0 ?
C2 C3 C4 . . 128.3(3) ?
C2 C3 H3 . . 115.8 ?
C4 C3 H3 . . 115.8 ?
C9 C4 C5 . . 118.0(3) ?
C9 C4 C3 . . 119.2(3) ?
C5 C4 C3 . . 122.8(3) ?
C6 C5 C4 . . 119.9(3) ?
C6 C5 H5 . . 120.0 ?
C4 C5 H5 . . 120.0 ?
C5 C6 C7 . . 122.0(3) ?
C5 C6 Br6 . . 119.1(2) ?
C7 C6 Br6 . . 118.9(2) ?
O7 C7 C8 . . 125.5(3) ?
O7 C7 C6 . . 116.6(3) ?
C8 C7 C6 . . 117.9(3) ?
C7 O7 C71 . . 117.0(3) ?
O7 C71 H71A . . 109.5 ?
O7 C71 H71B . . 109.5 ?
H71A C71 H71B . . 109.5 ?
O7 C71 H71C . . 109.5 ?
H71A C71 H71C . . 109.5 ?
H71B C71 H71C . . 109.5 ?
C9 C8 C7 . . 120.1(3) ?
C9 C8 H8 . . 119.9 ?
C7 C8 H8 . . 119.9 ?
C8 C9 C4 . . 122.0(3) ?
C8 C9 H9 . . 119.0 ?
C4 C9 H9 . . 119.0 ?
C16 C11 C12 . . 118.0(3) ?
C16 C11 C1 . . 118.9(3) ?
C12 C11 C1 . . 123.1(3) ?
C13 C12 C11 . . 121.0(3) ?
C13 C12 H12 . . 119.5 ?
C11 C12 H12 . . 119.5 ?
C14 C13 C12 . . 118.5(4) ?
C14 C13 H13 . . 120.8 ?
C12 C13 H13 . . 120.8 ?
F14 C14 C13 . . 118.8(4) ?
F14 C14 C15 . . 118.4(4) ?
C13 C14 C15 . . 122.8(4) ?
C14 C15 C16 . . 118.1(4) ?
C14 C15 H15 . . 120.9 ?
C16 C15 H15 . . 120.9 ?
C15 C16 C11 . . 121.6(4) ?
C15 C16 H16 . . 119.2 ?
C11 C16 H16 . . 119.2 ?

loop_
_geom_bond_atom_site_label_1
_geom_bond_atom_site_label_2
_geom_bond_site_symmetry_2
_geom_bond_distance
_geom_bond_publ_flag
C1 O1 . 1.210(4) ?
C1 C11 . 1.483(5) ?
C1 C2 . 1.484(5) ?
C2 C3 . 1.328(4) ?
C2 H2 . 0.9300 ?
C3 C4 . 1.449(4) ?
C3 H3 . 0.9300 ?
C4 C9 . 1.391(4) ?
C4 C5 . 1.393(4) ?
C5 C6 . 1.367(4) ?
C5 H5 . 0.9300 ?
C6 C7 . 1.402(4) ?
C6 Br6 . 1.890(3) ?
C7 O7 . 1.340(4) ?
C7 C8 . 1.383(4) ?
O7 C71 . 1.440(4) ?
C71 H71A . 0.9600 ?
C71 H71B . 0.9600 ?
C71 H71C . 0.9600 ?
C8 C9 . 1.372(5) ?
C8 H8 . 0.9300 ?
C9 H9 . 0.9300 ?
C11 C16 . 1.385(5) ?
C11 C12 . 1.387(4) ?
C12 C13 . 1.377(5) ?
C12 H12 . 0.9300 ?
C13 C14 . 1.358(5) ?
C13 H13 . 0.9300 ?
C14 F14 . 1.357(4) ?
C14 C15 . 1.361(5) ?
C15 C16 . 1.372(5) ?
C15 H15 . 0.9300 ?
C16 H16 . 0.9300 ?

loop_
_geom_torsion_atom_site_label_1
_geom_torsion_atom_site_label_2
_geom_torsion_atom_site_label_3
_geom_torsion_atom_site_label_4
_geom_torsion_site_symmetry_1
_geom_torsion_site_symmetry_2
_geom_torsion_site_symmetry_3
_geom_torsion_site_symmetry_4
_geom_torsion
_geom_torsion_publ_flag
O1 C1 C2 C3 . . . . -8.4(5) ?
C11 C1 C2 C3 . . . . 172.8(3) ?
C1 C2 C3 C4 . . . . 177.2(3) ?
C2 C3 C4 C9 . . . . -172.8(3) ?
C2 C3 C4 C5 . . . . 6.7(5) ?
C9 C4 C5 C6 . . . . -0.2(4) ?
C3 C4 C5 C6 . . . . -179.7(3) ?
C4 C5 C6 C7 . . . . 1.2(4) ?
C4 C5 C6 Br6 . . . . -177.6(2) ?
C5 C6 C7 O7 . . . . 178.8(3) ?
Br6 C6 C7 O7 . . . . -2.3(4) ?
C5 C6 C7 C8 . . . . -0.2(5) ?
Br6 C6 C7 C8 . . . . 178.7(2) ?
C8 C7 O7 C71 . . . . -3.1(5) ?
C6 C7 O7 C71 . . . . 178.0(3) ?
O7 C7 C8 C9 . . . . 179.2(3) ?
C6 C7 C8 C9 . . . . -2.0(5) ?
C7 C8 C9 C4 . . . . 3.2(5) ?
C5 C4 C9 C8 . . . . -2.0(4) ?
C3 C4 C9 C8 . . . . 177.6(3) ?
O1 C1 C11 C16 . . . . -19.2(5) ?
C2 C1 C11 C16 . . . . 159.6(3) ?
O1 C1 C11 C12 . . . . 159.3(3) ?
C2 C1 C11 C12 . . . . -21.8(5) ?
C16 C11 C12 C13 . . . . -0.6(5) ?
C1 C11 C12 C13 . . . . -179.2(3) ?
C11 C12 C13 C14 . . . . 0.1(6) ?
C12 C13 C14 F14 . . . . -179.2(3) ?
C12 C13 C14 C15 . . . . 0.2(6) ?
F14 C14 C15 C16 . . . . 179.4(4) ?
C13 C14 C15 C16 . . . . 0.1(6) ?
C14 C15 C16 C11 . . . . -0.6(6) ?
C12 C11 C16 C15 . . . . 0.9(6) ?
C1 C11 C16 C15 . . . . 179.5(3) ?

loop_
_cod_related_entry_id
_cod_related_entry_database
_cod_related_entry_code
1 ChemSpider 6496377
